data_4032171
loop_
_publ_author_name
'Liu, Yang'
'Zheng, Guangfan'
'Zhang, Qian'
'Li, Yan'
'Zhang, Qian'

_publ_section_title
;
 Copper-Catalyzed Three Component Regio- and Stereospecific
 Selenosulfonation of Alkynes: Synthesis of (E)-\b-Selenovinyl Sulfones.
;
_journal_issue 4
_journal_name_full 'The Journal of organic chemistry'
_journal_page_first 2269
_journal_page_last 2275
_journal_paper_doi 10.1021/acs.joc.6b03049
_journal_volume 82
_journal_year 2017
_chemical_formula_sum 'C21 H18 O2 S Se'
_chemical_formula_weight 413.37
_space_group_crystal_system monoclinic
_space_group_IT_number 14
_space_group_name_Hall '-P 2yn'
_space_group_name_H-M_alt 'P 1 21/n 1'
_atom_sites_solution_hydrogens geom
_atom_sites_solution_primary direct
_atom_sites_solution_secondary difmap
_audit_creation_method SHELXL-97
_cell_angle_alpha 90.00
_cell_angle_beta 95.10
_cell_angle_gamma 90.00
_cell_formula_units_Z 4
_cell_length_a 7.109
_cell_length_b 18.078
_cell_length_c 14.867
_cell_measurement_reflns_used 2059
_cell_measurement_temperature 293(2)
_cell_measurement_theta_max 25.05
_cell_measurement_theta_min 1.68
_cell_volume 1903.091
_computing_cell_refinement 'SMART (Bruker, 1997)'
_computing_data_collection 'SMART (Bruker, 1997)'
_computing_data_reduction SAINT
_computing_molecular_graphics 'SHELXTL-PLUS (Sheldrick, 1990)'
_computing_publication_material SHELXL-97
_computing_structure_refinement 'SHELXL-97 (Sheldrick, 2008)'
_computing_structure_solution 'SHELXS-97(Sheldrick, 1997)'
_diffrn_ambient_temperature 293(2)
_diffrn_measured_fraction_theta_full 0.994
_diffrn_measured_fraction_theta_max 0.994
_diffrn_measurement_device_type '\w scans'
_diffrn_radiation_monochromator graphite
_diffrn_radiation_source 'fine-focus sealed tube'
_diffrn_radiation_type MoK\a
_diffrn_radiation_wavelength 0.71073
_diffrn_reflns_av_R_equivalents 0.0274
_diffrn_reflns_av_sigmaI/netI 0.0407
_diffrn_reflns_limit_h_max 7
_diffrn_reflns_limit_h_min -8
_diffrn_reflns_limit_k_max 21
_diffrn_reflns_limit_k_min -20
_diffrn_reflns_limit_l_max 13
_diffrn_reflns_limit_l_min -17
_diffrn_reflns_number 6985
_diffrn_reflns_theta_full 25.00
_diffrn_reflns_theta_max 25.00
_diffrn_reflns_theta_min 3.09
_exptl_absorpt_coefficient_mu 2.093
_exptl_absorpt_correction_T_max 0.9517
_exptl_absorpt_correction_T_min 0.8950
_exptl_absorpt_correction_type multi-scan
_exptl_absorpt_process_details 'SADABS(Sheldrick, 1996)'
_exptl_crystal_colour colorless
_exptl_crystal_density_diffrn 1.443
_exptl_crystal_density_method 'not measured'
_exptl_crystal_description block
_exptl_crystal_F_000 840
_exptl_crystal_size_max 0.30
_exptl_crystal_size_mid 0.24
_exptl_crystal_size_min 0.12
_refine_diff_density_max 0.288
_refine_diff_density_min -0.374
_refine_diff_density_rms 0.051
_refine_ls_extinction_method none
_refine_ls_goodness_of_fit_ref 0.792
_refine_ls_hydrogen_treatment mixed
_refine_ls_matrix_type full
_refine_ls_number_parameters 226
_refine_ls_number_reflns 3345
_refine_ls_number_restraints 0
_refine_ls_restrained_S_all 0.792
_refine_ls_R_factor_all 0.0448
_refine_ls_R_factor_gt 0.0323
_refine_ls_shift/su_max 0.000
_refine_ls_shift/su_mean 0.000
_refine_ls_structure_factor_coef Fsqd
_refine_ls_weighting_details 'calc w=1/[\s^2^(Fo^2^)+(0.1000P)^2^+0.0000P] where P=(Fo^2^+2Fc^2^)/3'
_refine_ls_weighting_scheme calc
_refine_ls_wR_factor_gt 0.0976
_refine_ls_wR_factor_ref 0.1140
_reflns_number_gt 2711
_reflns_number_total 3345
_reflns_threshold_expression >2\s(I)
_cod_data_source_file jo6b03049_si_002.cif
_cod_data_source_block 1
_cod_depositor_comments
;
 Updating space group information.

 Antanas Vaitkus,
 2018-08-09

 Adding full bibliography for 4032171--4032172.cif.
;
_cod_original_cell_volume 1903.1
_cod_original_sg_symbol_H-M P21/n
_cod_database_code 4032171

loop_
_space_group_symop_id
_space_group_symop_operation_xyz
1 'x, y, z'
2 '-x+1/2, y+1/2, -z+1/2'
3 '-x, -y, -z'
4 'x-1/2, -y-1/2, z-1/2'

loop_
_atom_site_label
_atom_site_type_symbol
_atom_site_fract_x
_atom_site_fract_y
_atom_site_fract_z
_atom_site_U_iso_or_equiv
_atom_site_adp_type
_atom_site_occupancy
_atom_site_symmetry_multiplicity
_atom_site_calc_flag
_atom_site_refinement_flags
C2 C 0.2435(4) -0.05416(15) 0.16327(18) 0.0361(6) Uani 1 1 d .
C4 C 0.4153(4) 0.09262(15) 0.14380(19) 0.0387(6) Uani 1 1 d .
C5 C 0.1031(4) -0.11013(15) 0.12669(18) 0.0373(6) Uani 1 1 d .
C6 C 0.3694(4) -0.05808(17) 0.23441(19) 0.0430(7) Uani 1 1 d .
H6 H 0.4401 -0.0157 0.2486 0.052 Uiso 1 1 calc R
C7 C 0.6962(5) 0.1823(2) 0.2238(3) 0.0655(10) Uani 1 1 d .
H7 H 0.7913 0.2121 0.2514 0.079 Uiso 1 1 calc R
C8 C 0.5995(4) 0.0825(2) 0.1241(2) 0.0556(8) Uani 1 1 d .
H8 H 0.6296 0.0452 0.0848 0.067 Uiso 1 1 calc R
C10 C 0.3729(4) 0.14760(17) 0.2034(2) 0.0503(8) Uani 1 1 d .
H10 H 0.2487 0.1547 0.2166 0.060 Uiso 1 1 calc R
C11 C 0.1501(5) -0.16168(19) 0.0633(2) 0.0535(8) Uani 1 1 d .
H11 H 0.2735 -0.1645 0.0474 0.064 Uiso 1 1 calc R
C12 C 0.0140(6) -0.2086(2) 0.0240(3) 0.0681(10) Uani 1 1 d .
H12 H 0.0463 -0.2431 -0.0184 0.082 Uiso 1 1 calc R
C13 C 0.2834(4) -0.12007(18) 0.3977(2) 0.0454(7) Uani 1 1 d .
C14 C -0.2158(5) -0.1554(2) 0.1096(2) 0.0606(9) Uani 1 1 d .
H14 H -0.3390 -0.1537 0.1260 0.073 Uiso 1 1 calc R
C15 C -0.1676(5) -0.2052(2) 0.0466(2) 0.0634(9) Uani 1 1 d .
H15 H -0.2586 -0.2368 0.0191 0.076 Uiso 1 1 calc R
C16 C 0.0950(4) -0.1395(2) 0.3922(2) 0.0574(9) Uani 1 1 d .
H16 H 0.0375 -0.1615 0.3403 0.069 Uiso 1 1 calc R
C17 C 0.7391(5) 0.1286(2) 0.1634(3) 0.0696(10) Uani 1 1 d .
H17 H 0.8628 0.1232 0.1488 0.083 Uiso 1 1 calc R
C18 C 0.3691(5) -0.0880(2) 0.4750(2) 0.0587(9) Uani 1 1 d .
H18 H 0.4961 -0.0750 0.4785 0.070 Uiso 1 1 calc R
C19 C 0.5140(5) 0.19173(19) 0.2433(3) 0.0623(9) Uani 1 1 d .
H19 H 0.4849 0.2283 0.2838 0.075 Uiso 1 1 calc R
C20 C -0.0815(4) -0.10735(18) 0.1492(2) 0.0511(8) Uani 1 1 d .
H20 H -0.1156 -0.0729 0.1912 0.061 Uiso 1 1 calc R
C22 C -0.0071(5) -0.1255(2) 0.4661(3) 0.0713(11) Uani 1 1 d .
H22 H -0.1341 -0.1386 0.4629 0.086 Uiso 1 1 calc R
C23 C 0.0742(6) -0.0931(2) 0.5435(3) 0.0675(10) Uani 1 1 d .
C24 C -0.0423(7) -0.0782(3) 0.6218(3) 0.1049(18) Uani 1 1 d .
H24A H -0.1697 -0.0944 0.6065 0.157 Uiso 1 1 calc R
H24B H -0.0417 -0.0261 0.6345 0.157 Uiso 1 1 calc R
H24C H 0.0106 -0.1046 0.6741 0.157 Uiso 1 1 calc R
C25 C 0.2633(6) -0.0756(2) 0.5472(3) 0.0696(10) Uani 1 1 d .
H25 H 0.3214 -0.0548 0.5997 0.084 Uiso 1 1 calc R
O1 O 0.6119(3) -0.12888(14) 0.33561(16) 0.0636(7) Uani 1 1 d .
O2 O 0.3503(3) -0.20101(12) 0.25872(16) 0.0562(6) Uani 1 1 d .
S1 S 0.41584(10) -0.13473(4) 0.30422(5) 0.0450(2) Uani 1 1 d .
Se1 Se 0.21819(4) 0.031941(16) 0.087680(19) 0.04653(16) Uani 1 1 d .

loop_
_atom_site_aniso_label
_atom_site_aniso_U_11
_atom_site_aniso_U_22
_atom_site_aniso_U_33
_atom_site_aniso_U_23
_atom_site_aniso_U_13
_atom_site_aniso_U_12
C2 0.0411(14) 0.0331(13) 0.0339(15) 0.0010(12) 0.0024(12) 0.0004(12)
C4 0.0489(15) 0.0316(14) 0.0353(15) 0.0040(12) 0.0018(12) 0.0002(12)
C5 0.0444(15) 0.0335(14) 0.0324(14) 0.0057(11) -0.0063(12) -0.0004(12)
C6 0.0488(16) 0.0399(16) 0.0388(16) 0.0063(13) -0.0040(13) -0.0069(13)
C7 0.063(2) 0.059(2) 0.071(2) 0.0041(19) -0.0100(19) -0.0136(18)
C8 0.0543(18) 0.064(2) 0.0504(19) -0.0044(15) 0.0131(16) 0.0072(16)
C10 0.0495(17) 0.0403(16) 0.061(2) -0.0096(15) 0.0036(15) 0.0011(13)
C11 0.0567(18) 0.0509(19) 0.0528(19) -0.0089(16) 0.0045(15) -0.0072(15)
C12 0.095(3) 0.052(2) 0.056(2) -0.0138(16) -0.003(2) -0.013(2)
C13 0.0470(16) 0.0418(17) 0.0448(18) 0.0112(13) -0.0103(14) 0.0031(12)
C14 0.0442(17) 0.068(2) 0.067(2) 0.0132(19) -0.0083(16) -0.0147(16)
C15 0.073(2) 0.056(2) 0.058(2) 0.0032(17) -0.0162(18) -0.0242(18)
C16 0.0486(17) 0.074(2) 0.0475(19) 0.0082(17) -0.0096(15) 0.0002(16)
C17 0.0501(19) 0.088(3) 0.071(3) 0.006(2) 0.0115(18) -0.0027(19)
C18 0.063(2) 0.061(2) 0.051(2) 0.0016(16) -0.0050(17) -0.0063(17)
C19 0.069(2) 0.0462(19) 0.069(2) -0.0150(17) -0.0050(19) 0.0043(17)
C20 0.0503(17) 0.0543(19) 0.0477(18) -0.0027(15) -0.0011(14) 0.0011(15)
C22 0.0511(19) 0.099(3) 0.063(2) 0.023(2) 0.0017(18) 0.015(2)
C23 0.073(2) 0.082(3) 0.047(2) 0.0173(18) 0.0021(18) 0.026(2)
C24 0.111(3) 0.151(5) 0.055(3) 0.019(3) 0.021(2) 0.056(3)
C25 0.088(3) 0.073(3) 0.046(2) -0.0011(17) -0.007(2) 0.000(2)
O1 0.0405(11) 0.0812(17) 0.0665(16) 0.0163(13) -0.0095(11) 0.0052(11)
O2 0.0725(14) 0.0378(11) 0.0572(14) 0.0023(10) -0.0008(11) 0.0017(10)
S1 0.0438(4) 0.0434(4) 0.0459(4) 0.0093(3) -0.0063(3) 0.0018(3)
Se1 0.0600(2) 0.0359(2) 0.0411(2) 0.00442(12) -0.01005(16) -0.00254(12)

loop_
_atom_type_symbol
_atom_type_description
_atom_type_scat_dispersion_real
_atom_type_scat_dispersion_imag
_atom_type_scat_source
C C 0.0033 0.0016 'International Tables Vol C Tables 4.2.6.8 and 6.1.1.4'
H H 0.0000 0.0000 'International Tables Vol C Tables 4.2.6.8 and 6.1.1.4'
O O 0.0106 0.0060 'International Tables Vol C Tables 4.2.6.8 and 6.1.1.4'
S S 0.1246 0.1234 'International Tables Vol C Tables 4.2.6.8 and 6.1.1.4'
Se Se -0.0929 2.2259 'International Tables Vol C Tables 4.2.6.8 and 6.1.1.4'

loop_
_geom_angle_atom_site_label_1
_geom_angle_atom_site_label_2
_geom_angle_atom_site_label_3
_geom_angle
C6 C2 C5 129.6(3)
C6 C2 Se1 122.2(2)
C5 C2 Se1 108.19(18)
C8 C4 C10 119.8(3)
C8 C4 Se1 120.3(2)
C10 C4 Se1 119.9(2)
C20 C5 C11 118.6(3)
C20 C5 C2 120.4(2)
C11 C5 C2 120.7(2)
C2 C6 S1 126.6(2)
C17 C7 C19 119.8(3)
C4 C8 C17 119.3(3)
C19 C10 C4 120.1(3)
C12 C11 C5 120.0(3)
C15 C12 C11 120.8(3)
C16 C13 C18 120.7(3)
C16 C13 S1 119.8(3)
C18 C13 S1 119.5(2)
C15 C14 C20 120.0(3)
C14 C15 C12 120.0(3)
C22 C16 C13 118.6(3)
C7 C17 C8 120.6(3)
C25 C18 C13 119.0(3)
C7 C19 C10 120.5(3)
C5 C20 C14 120.6(3)
C16 C22 C23 121.9(4)
C25 C23 C22 117.9(3)
C25 C23 C24 121.8(4)
C22 C23 C24 120.2(4)
C23 C25 C18 121.9(4)
O2 S1 O1 118.76(15)
O2 S1 C13 108.85(14)
O1 S1 C13 107.66(14)
O2 S1 C6 110.28(14)
O1 S1 C6 105.19(14)
C13 S1 C6 105.25(14)
C2 Se1 C4 100.53(11)

loop_
_geom_bond_atom_site_label_1
_geom_bond_atom_site_label_2
_geom_bond_distance
C2 C6 1.325(4)
C2 C5 1.490(4)
C2 Se1 1.919(3)
C4 C8 1.379(4)
C4 C10 1.383(4)
C4 Se1 1.912(3)
C5 C20 1.384(4)
C5 C11 1.387(4)
C6 S1 1.745(3)
C7 C17 1.375(5)
C7 C19 1.363(5)
C8 C17 1.385(5)
C10 C19 1.374(5)
C11 C12 1.377(5)
C12 C15 1.364(5)
C13 C16 1.380(4)
C13 C18 1.379(4)
C13 S1 1.767(3)
C14 C15 1.365(5)
C14 C20 1.382(5)
C16 C22 1.392(5)
C18 C25 1.382(5)
C22 C23 1.372(6)
C23 C25 1.377(6)
C23 C24 1.512(5)
O1 S1 1.434(2)
O2 S1 1.433(2)
